data_7208943
loop_
_publ_author_name
'Jiang, Zhi-Qiang'
'Jiang, Gui-Yuan'
'Hou, Duan-Chuan'
'Wang, Fei'
'Zhao, Zhen'
'Zhang, Jian'

_publ_section_title
;
 Urothermal synthesis of photoluminescent lanthanide--organic frameworks
 with unusual topologies
;
_journal_issue 2
_journal_name_full CrystEngComm
_journal_page_first 315
_journal_paper_doi 10.1039/c2ce26242h
_journal_volume 15
_journal_year 2013
_chemical_formula_sum 'C42 H36 O21 Sm2'
_chemical_formula_weight 1177.43
_chemical_name_systematic
;
?
;
_space_group_IT_number 13
_symmetry_cell_setting monoclinic
_symmetry_space_group_name_Hall '-P 2yc'
_symmetry_space_group_name_H-M 'P 1 2/c 1'
_atom_sites_solution_hydrogens geom
_atom_sites_solution_primary direct
_atom_sites_solution_secondary difmap
_audit_creation_method SHELXL-97
_cell_angle_alpha 90.00
_cell_angle_beta 121.375(3)
_cell_angle_gamma 90.00
_cell_formula_units_Z 4
_cell_length_a 23.4064(10)
_cell_length_b 5.9565(2)
_cell_length_c 33.4858(17)
_cell_measurement_reflns_used 6753
_cell_measurement_temperature 293(2)
_cell_measurement_theta_max 23.5
_cell_measurement_theta_min 2.4719
_cell_volume 3985.9(3)
_computing_cell_refinement SMART
_computing_data_collection SMART(Bruker,1998)
_computing_data_reduction SAINT(Bruker,1998)
_computing_molecular_graphics 'SHELXL (Bruker,1998)'
_computing_publication_material SHELXL
_computing_structure_refinement 'SHELXL-97 (Sheldrick, 1997)'
_computing_structure_solution 'SHELXS-97 (Sheldrick, 1990)'
_diffrn_ambient_temperature 293(2)
_diffrn_detector_area_resol_mean 16.2083
_diffrn_measured_fraction_theta_full 0.993
_diffrn_measured_fraction_theta_max 0.993
_diffrn_measurement_device_type 'Xcalibur, Eos'
_diffrn_measurement_method '\w scans'
_diffrn_radiation_monochromator graphite
_diffrn_radiation_source 'Enhance (Mo) X-ray Source'
_diffrn_radiation_type MoK\a
_diffrn_radiation_wavelength 0.71073
_diffrn_reflns_av_R_equivalents 0.0367
_diffrn_reflns_av_sigmaI/netI 0.0685
_diffrn_reflns_limit_h_max 21
_diffrn_reflns_limit_h_min -29
_diffrn_reflns_limit_k_max 6
_diffrn_reflns_limit_k_min -7
_diffrn_reflns_limit_l_max 35
_diffrn_reflns_limit_l_min -33
_diffrn_reflns_number 14079
_diffrn_reflns_theta_full 23.50
_diffrn_reflns_theta_max 23.50
_diffrn_reflns_theta_min 2.4719
_diffrn_standards_decay_% none
_diffrn_standards_interval_count none
_diffrn_standards_interval_time none
_diffrn_standards_number none
_exptl_absorpt_coefficient_mu 3.009
_exptl_absorpt_correction_T_max 1.00000
_exptl_absorpt_correction_T_min 0.75285
_exptl_absorpt_correction_type multi-scan
_exptl_absorpt_process_details none
_exptl_crystal_colour yellow
_exptl_crystal_density_diffrn 1.962
_exptl_crystal_density_method 'not measured'
_exptl_crystal_description sheet
_exptl_crystal_F_000 2320
_exptl_crystal_size_max 0.2
_exptl_crystal_size_mid 0.2
_exptl_crystal_size_min 0.2
_refine_diff_density_max 0.966
_refine_diff_density_min -1.036
_refine_diff_density_rms 0.130
_refine_ls_extinction_method none
_refine_ls_goodness_of_fit_ref 0.962
_refine_ls_hydrogen_treatment none
_refine_ls_matrix_type full
_refine_ls_number_parameters 592
_refine_ls_number_reflns 5867
_refine_ls_number_restraints 0
_refine_ls_restrained_S_all 0.962
_refine_ls_R_factor_all 0.0528
_refine_ls_R_factor_gt 0.0338
_refine_ls_shift/su_max 0.814
_refine_ls_shift/su_mean 0.001
_refine_ls_structure_factor_coef Fsqd
_refine_ls_weighting_details 'calc w=1/[\s^2^(Fo^2^)+(0.0380P)^2^+0.0000P] where P=(Fo^2^+2Fc^2^)/3'
_refine_ls_weighting_scheme calc
_refine_ls_wR_factor_gt 0.0693
_refine_ls_wR_factor_ref 0.0724
_reflns_number_gt 4479
_reflns_number_total 5867
_reflns_threshold_expression >2sigma(I)
_cod_data_source_file c2ce26242h.txt
_cod_data_source_block 8
_cod_original_sg_symbol_H-M P2/c
_cod_database_code 7208943

loop_
_symmetry_equiv_pos_as_xyz
'x, y, z'
'-x, y, -z+1/2'
'-x, -y, -z'
'x, -y, z-1/2'

loop_
_atom_site_label
_atom_site_type_symbol
_atom_site_fract_x
_atom_site_fract_y
_atom_site_fract_z
_atom_site_U_iso_or_equiv
_atom_site_adp_type
_atom_site_occupancy
_atom_site_symmetry_multiplicity
_atom_site_calc_flag
_atom_site_refinement_flags
Sm1 Sm 0.403461(16) -0.39995(5) 0.016108(10) 0.01232(10) Uani 1 1 d .
Sm2 Sm -0.154122(16) -0.51630(5) -0.480550(11) 0.01332(10) Uani 1 1 d .
O3 O -0.0962(2) -0.2025(7) -0.43491(14) 0.0256(11) Uani 1 1 d .
O14 O 0.6445(2) 0.5249(7) 0.43444(13) 0.0214(11) Uani 1 1 d .
O10 O 0.7646(3) -0.6626(9) 0.25501(14) 0.0491(16) Uani 1 1 d .
O7 O 0.5765(2) -0.4469(7) 0.03940(14) 0.0259(12) Uani 1 1 d .
O2 O 0.2042(2) -0.4661(7) -0.06670(13) 0.0201(10) Uani 1 1 d .
O15 O 0.6062(2) -0.1027(8) 0.26756(14) 0.0360(13) Uani 1 1 d .
O9 O 0.9394(2) -0.2020(8) 0.45108(15) 0.0265(11) Uani 1 1 d .
O5 O 0.1085(2) 0.2170(7) -0.23596(13) 0.0320(12) Uani 1 1 d .
O13 O 0.7410(2) 0.3388(7) 0.46705(13) 0.0189(10) Uani 1 1 d .
O12 O 0.4602(2) 0.2657(7) 0.05910(14) 0.0245(11) Uani 1 1 d .
O8 O 0.8623(2) -0.3512(8) 0.46190(15) 0.0283(12) Uani 1 1 d .
O11 O 0.4010(2) -0.0430(6) 0.04930(13) 0.0160(10) Uani 1 1 d .
O6 O 0.5181(2) -0.2955(7) 0.06696(13) 0.0177(10) Uani 1 1 d .
O1 O 0.2960(2) -0.2595(7) -0.04132(13) 0.0198(10) Uani 1 1 d .
C28 C 0.8858(3) -0.3069(11) 0.4364(2) 0.0220(16) Uani 1 1 d .
C38 C 0.6631(3) 0.2684(10) 0.38708(19) 0.0142(14) Uani 1 1 d .
C42 C 0.6828(3) 0.3870(10) 0.4319(2) 0.0164(15) Uani 1 1 d .
C29 C 0.4874(3) 0.0566(9) 0.1268(2) 0.0130(14) Uani 1 1 d .
C37 C 0.6956(3) 0.0731(10) 0.3876(2) 0.0194(16) Uani 1 1 d .
H37A H 0.7312 0.0205 0.4158 0.023 Uiso 1 1 calc R
C11 C 0.0113(3) -0.1015(11) -0.3458(2) 0.0235(16) Uani 1 1 d .
H11A H 0.0129 -0.2348 -0.3597 0.028 Uiso 1 1 calc R
C15 C 0.6263(3) -0.4387(10) 0.1220(2) 0.0155(15) Uani 1 1 d .
C27 C 0.5696(3) -0.3903(10) 0.0727(2) 0.0153(14) Uani 1 1 d .
O4 O -0.1420(2) 0.1325(7) -0.44217(13) 0.0183(10) Uani 1 1 d .
C4 C 0.1381(3) 0.0704(10) -0.1983(2) 0.0188(16) Uani 1 1 d .
C41 C 0.4469(3) 0.0951(11) 0.0754(2) 0.0181(15) Uani 1 1 d .
C33 C 0.5758(3) 0.1619(11) 0.2039(2) 0.0241(17) Uani 1 1 d .
H33A H 0.6090 0.2629 0.2236 0.029 Uiso 1 1 calc R
C8 C 0.0055(3) 0.2905(11) -0.3048(2) 0.0248(17) Uani 1 1 d .
H8A H 0.0037 0.4232 -0.2909 0.030 Uiso 1 1 calc R
C5 C 0.1110(3) -0.1285(11) -0.1960(2) 0.0247(17) Uani 1 1 d .
H5A H 0.0715 -0.1813 -0.2216 0.030 Uiso 1 1 calc R
C10 C -0.0417(3) 0.0457(10) -0.3705(2) 0.0145(15) Uani 1 1 d .
C9 C -0.0439(3) 0.2426(11) -0.3499(2) 0.0212(16) Uani 1 1 d .
H9A H -0.0789 0.3432 -0.3666 0.025 Uiso 1 1 calc R
C30 C 0.4765(3) -0.1350(11) 0.1456(2) 0.0243(17) Uani 1 1 d .
H30A H 0.4424 -0.2336 0.1262 0.029 Uiso 1 1 calc R
C35 C 0.6243(3) 0.0372(10) 0.3055(2) 0.0219(16) Uani 1 1 d .
C13 C 0.2370(3) -0.3096(10) -0.07172(19) 0.0117(14) Uiso 1 1 d .
C34 C 0.5364(3) 0.2047(11) 0.1564(2) 0.0213(16) Uani 1 1 d .
H34A H 0.5432 0.3357 0.1443 0.026 Uiso 1 1 calc R
C17 C 0.6834(3) -0.3779(12) 0.2051(2) 0.0284(18) Uani 1 1 d .
H17A H 0.6899 -0.2928 0.2304 0.034 Uiso 1 1 calc R
C1 C 0.2031(3) -0.1772(10) -0.11626(19) 0.0122(14) Uani 1 1 d .
C25 C 0.8587(4) -0.2857(14) 0.3540(2) 0.042(2) Uani 1 1 d .
H25A H 0.8878 -0.1644 0.3625 0.050 Uiso 1 1 calc R
C16 C 0.6357(3) -0.3154(11) 0.1595(2) 0.0232(16) Uani 1 1 d .
H16A H 0.6098 -0.1880 0.1544 0.028 Uiso 1 1 calc R
C24 C 0.8475(3) -0.3808(11) 0.3862(2) 0.0199(15) Uani 1 1 d .
C12 C 0.0619(3) -0.0508(11) -0.3006(2) 0.0262(18) Uani 1 1 d .
H12A H 0.0983 -0.1465 -0.2843 0.031 Uiso 1 1 calc R
C19 C 0.7138(3) -0.6895(12) 0.1748(2) 0.0317(18) Uani 1 1 d .
H19A H 0.7401 -0.8159 0.1800 0.038 Uiso 1 1 calc R
C36 C 0.6762(3) -0.0433(11) 0.3475(2) 0.0239(17) Uani 1 1 d .
H36A H 0.6978 -0.1759 0.3484 0.029 Uiso 1 1 calc R
C6 C 0.1435(3) -0.2506(11) -0.1546(2) 0.0218(16) Uani 1 1 d .
H6A H 0.1249 -0.3849 -0.1526 0.026 Uiso 1 1 calc R
C21 C 0.7870(4) -0.5506(13) 0.2970(2) 0.033(2) Uani 1 1 d .
C22 C 0.7737(4) -0.6480(13) 0.3278(2) 0.043(2) Uani 1 1 d .
H22A H 0.7452 -0.7713 0.3192 0.052 Uiso 1 1 calc R
C3 C 0.1974(3) 0.1479(10) -0.1604(2) 0.0204(16) Uani 1 1 d .
H3A H 0.2155 0.2836 -0.1624 0.024 Uiso 1 1 calc R
C7 C 0.0574(3) 0.1441(11) -0.2802(2) 0.0229(17) Uani 1 1 d .
C18 C 0.7204(3) -0.5667(11) 0.2118(2) 0.0252(17) Uani 1 1 d .
C20 C 0.6671(3) -0.6208(11) 0.1297(2) 0.0234(16) Uani 1 1 d .
H20A H 0.6633 -0.6985 0.1043 0.028 Uiso 1 1 calc R
C39 C 0.6126(3) 0.3490(11) 0.3450(2) 0.0231(17) Uani 1 1 d .
H39A H 0.5909 0.4813 0.3441 0.028 Uiso 1 1 calc R
C26 C 0.8274(4) -0.3668(15) 0.3087(2) 0.048(2) Uani 1 1 d .
H26A H 0.8338 -0.2968 0.2865 0.058 Uiso 1 1 calc R
C23 C 0.8034(4) -0.5597(13) 0.3728(2) 0.036(2) Uani 1 1 d .
H23A H 0.7936 -0.6215 0.3940 0.043 Uiso 1 1 calc R
C31 C 0.5157(3) -0.1805(11) 0.1927(2) 0.0243(17) Uani 1 1 d .
H31A H 0.5086 -0.3106 0.2049 0.029 Uiso 1 1 calc R
C2 C 0.2296(3) 0.0239(10) -0.1200(2) 0.0182(15) Uani 1 1 d .
H2A H 0.2697 0.0756 -0.0948 0.022 Uiso 1 1 calc R
C40 C 0.5933(3) 0.2358(10) 0.3036(2) 0.0224(16) Uiso 1 1 d .
H40A H 0.5599 0.2937 0.2750 0.027 Uiso 1 1 calc R
C32 C 0.5654(3) -0.0320(11) 0.2218(2) 0.0228(16) Uani 1 1 d .
O3W O -0.2305(3) -0.1867(9) -0.51317(16) 0.0232(12) Uani 1 1 d .
H3WA H -0.2124 -0.0766 -0.4966 0.035 Uiso 1 1 calc R
O2W O 0.3268(2) -0.7242(8) -0.02031(15) 0.0196(11) Uani 1 1 d .
H2WA H 0.3426 -0.8345 -0.0033 0.029 Uiso 1 1 calc R
O4W O -0.1281(2) -0.8226(8) -0.52018(15) 0.0312(12) Uani 1 1 d .
H4WB H -0.1498 -0.8026 -0.5486 0.037 Uiso 1 1 calc R
H4WA H -0.0968 -0.9387 -0.5020 0.037 Uiso 1 1 d R
O1W O 0.4261(2) -0.0849(7) -0.02645(14) 0.0281(12) Uani 1 1 d .
H10C H 0.4036 -0.1064 -0.0548 0.034 Uiso 1 1 calc R
H10D H 0.4569 0.0338 -0.0091 0.034 Uiso 1 1 d R
O5W O -0.0323(2) -0.5679(7) -0.43755(14) 0.0256(11) Uani 1 1 d .
H10A H -0.0227 -0.6674 -0.4500 0.031 Uiso 1 1 calc R
H10B H -0.0040 -0.4773 -0.4106 0.031 Uiso 1 1 d R
C14 C -0.0970(3) -0.0131(11) -0.4197(2) 0.0161(15) Uani 1 1 d .
O6W O 0.0308(3) 0.2368(10) 0.0454(2) 0.0355(15) Uani 1 1 d .
H3WB H -0.265(3) -0.205(12) -0.524(2) 0.02(2) Uiso 1 1 d .
H6WB H 0.009(4) 0.242(16) 0.023(3) 0.06(4) Uiso 1 1 d .
H6WA H 0.042(3) 0.067(12) 0.054(2) 0.04(2) Uiso 1 1 d .
H2WB H 0.292(3) -0.669(9) -0.0290(18) 0.000(18) Uiso 1 1 d .

loop_
_atom_site_aniso_label
_atom_site_aniso_U_11
_atom_site_aniso_U_22
_atom_site_aniso_U_33
_atom_site_aniso_U_23
_atom_site_aniso_U_13
_atom_site_aniso_U_12
Sm1 0.01385(18) 0.01264(19) 0.00703(16) 0.00075(14) 0.00303(13) 0.00066(15)
Sm2 0.01524(18) 0.0132(2) 0.00922(17) -0.00076(14) 0.00477(14) 0.00072(15)
O3 0.020(3) 0.016(3) 0.025(3) -0.009(2) 0.000(2) 0.003(2)
O14 0.026(3) 0.027(3) 0.013(2) 0.004(2) 0.011(2) 0.012(2)
O10 0.060(4) 0.054(4) 0.008(3) -0.004(2) 0.000(2) 0.021(3)
O7 0.024(3) 0.039(3) 0.014(2) 0.005(2) 0.009(2) 0.009(2)
O2 0.017(2) 0.022(3) 0.016(2) 0.002(2) 0.0045(19) -0.004(2)
O15 0.053(3) 0.030(3) 0.007(2) -0.006(2) 0.004(2) 0.008(3)
O9 0.024(3) 0.029(3) 0.025(3) -0.007(2) 0.012(2) -0.009(2)
O5 0.042(3) 0.023(3) 0.007(2) 0.002(2) -0.004(2) -0.007(2)
O13 0.022(3) 0.019(3) 0.008(2) -0.0058(19) 0.003(2) -0.001(2)
O12 0.023(3) 0.016(3) 0.023(3) 0.012(2) 0.004(2) 0.003(2)
O8 0.033(3) 0.039(3) 0.022(2) 0.002(2) 0.020(2) -0.001(2)
O11 0.019(2) 0.014(2) 0.014(2) -0.0008(19) 0.0081(19) 0.000(2)
O6 0.012(2) 0.023(3) 0.015(2) -0.002(2) 0.0054(19) 0.001(2)
O1 0.017(2) 0.018(3) 0.016(2) 0.005(2) 0.002(2) -0.001(2)
C28 0.026(4) 0.018(4) 0.026(4) 0.001(3) 0.016(3) 0.002(3)
C38 0.018(4) 0.015(4) 0.004(3) -0.001(3) 0.002(3) 0.001(3)
C42 0.010(3) 0.014(4) 0.015(3) 0.001(3) 0.000(3) 0.000(3)
C29 0.020(4) 0.013(4) 0.009(3) -0.002(3) 0.010(3) 0.000(3)
C37 0.022(4) 0.021(4) 0.009(3) 0.003(3) 0.004(3) 0.005(3)
C11 0.026(4) 0.021(4) 0.014(3) -0.001(3) 0.004(3) 0.005(3)
C15 0.014(3) 0.024(4) 0.010(3) -0.001(3) 0.007(3) -0.001(3)
C27 0.022(4) 0.017(4) 0.012(3) -0.008(3) 0.012(3) -0.008(3)
O4 0.021(3) 0.019(3) 0.010(2) 0.005(2) 0.0052(19) 0.003(2)
C4 0.026(4) 0.014(4) 0.008(3) 0.000(3) 0.004(3) 0.002(3)
C41 0.017(4) 0.018(4) 0.018(3) -0.004(3) 0.008(3) 0.001(3)
C33 0.020(4) 0.028(4) 0.018(4) -0.011(3) 0.005(3) -0.007(3)
C8 0.041(5) 0.017(4) 0.011(3) 0.001(3) 0.009(3) 0.003(4)
C5 0.021(4) 0.029(4) 0.012(3) 0.000(3) 0.001(3) -0.010(3)
C10 0.018(4) 0.012(4) 0.013(3) 0.001(3) 0.007(3) -0.001(3)
C9 0.022(4) 0.022(4) 0.008(3) -0.002(3) -0.001(3) 0.005(3)
C30 0.027(4) 0.028(4) 0.018(4) -0.004(3) 0.012(3) -0.010(3)
C35 0.031(4) 0.022(4) 0.011(3) -0.007(3) 0.010(3) -0.005(3)
C34 0.024(4) 0.021(4) 0.019(4) 0.000(3) 0.010(3) -0.007(3)
C17 0.033(4) 0.035(4) 0.009(3) -0.011(3) 0.006(3) 0.003(4)
C1 0.012(3) 0.018(4) 0.008(3) 0.002(3) 0.005(3) 0.001(3)
C25 0.043(5) 0.061(6) 0.018(4) -0.003(4) 0.014(4) -0.025(4)
C16 0.023(4) 0.027(4) 0.018(4) -0.006(3) 0.009(3) 0.002(3)
C24 0.018(4) 0.022(4) 0.019(4) 0.002(3) 0.009(3) 0.000(3)
C12 0.031(4) 0.021(4) 0.020(4) 0.006(3) 0.008(3) 0.010(3)
C19 0.030(4) 0.041(5) 0.016(4) 0.000(3) 0.006(3) 0.014(4)
C36 0.026(4) 0.027(4) 0.011(3) 0.000(3) 0.004(3) 0.012(3)
C6 0.029(4) 0.019(4) 0.016(4) 0.002(3) 0.011(3) -0.005(3)
C21 0.030(4) 0.049(5) 0.007(3) -0.002(3) 0.000(3) 0.011(4)
C22 0.044(5) 0.048(6) 0.026(4) -0.002(4) 0.010(4) -0.018(4)
C3 0.031(4) 0.013(4) 0.014(3) 0.002(3) 0.009(3) -0.004(3)
C7 0.025(4) 0.023(4) 0.008(3) 0.005(3) 0.000(3) -0.002(3)
C18 0.026(4) 0.035(5) 0.006(3) -0.001(3) 0.002(3) 0.004(3)
C20 0.022(4) 0.030(4) 0.013(3) -0.007(3) 0.005(3) 0.004(3)
C39 0.029(4) 0.018(4) 0.021(4) -0.006(3) 0.013(3) 0.006(3)
C26 0.056(6) 0.074(7) 0.017(4) 0.000(4) 0.022(4) -0.018(5)
C23 0.034(4) 0.056(6) 0.017(4) 0.001(4) 0.012(3) -0.014(4)
C31 0.037(4) 0.017(4) 0.014(4) -0.001(3) 0.011(3) -0.006(3)
C2 0.020(4) 0.020(4) 0.007(3) -0.001(3) 0.002(3) -0.002(3)
C32 0.030(4) 0.024(4) 0.010(3) -0.003(3) 0.008(3) 0.006(3)
O3W 0.016(3) 0.027(3) 0.022(3) 0.007(2) 0.007(2) 0.004(3)
O2W 0.015(3) 0.018(3) 0.020(3) 0.000(2) 0.005(2) 0.003(2)
O4W 0.037(3) 0.029(3) 0.027(3) -0.002(2) 0.017(2) 0.009(2)
O1W 0.034(3) 0.033(3) 0.014(2) -0.001(2) 0.011(2) -0.013(2)
O5W 0.025(3) 0.023(3) 0.026(3) -0.010(2) 0.011(2) 0.001(2)
C14 0.016(4) 0.013(4) 0.018(3) 0.008(3) 0.009(3) -0.001(3)
O6W 0.039(4) 0.028(4) 0.035(4) 0.000(3) 0.016(3) 0.007(3)

loop_
_atom_type_symbol
_atom_type_description
_atom_type_scat_dispersion_real
_atom_type_scat_dispersion_imag
_atom_type_scat_source
C C 0.0033 0.0016 'International Tables Vol C Tables 4.2.6.8 and 6.1.1.4'
H H 0.0000 0.0000 'International Tables Vol C Tables 4.2.6.8 and 6.1.1.4'
O O 0.0106 0.0060 'International Tables Vol C Tables 4.2.6.8 and 6.1.1.4'
Sm Sm -0.1638 3.4418 'International Tables Vol C Tables 4.2.6.8 and 6.1.1.4'

loop_
_geom_angle_atom_site_label_1
_geom_angle_atom_site_label_2
_geom_angle_atom_site_label_3
_geom_angle
_geom_angle_site_symmetry_1
_geom_angle_site_symmetry_3
O7 Sm1 O1 93.47(14) 3_645 .
O7 Sm1 O6 93.00(14) 3_645 .
O1 Sm1 O6 143.48(14) . .
O7 Sm1 O12 82.85(14) 3_645 1_545
O1 Sm1 O12 142.47(14) . 1_545
O6 Sm1 O12 74.03(14) . 1_545
O7 Sm1 O11 140.93(14) 3_645 .
O1 Sm1 O11 78.11(13) . .
O6 Sm1 O11 74.36(14) . .
O12 Sm1 O11 126.19(13) 1_545 .
O7 Sm1 O14 144.40(15) 3_645 2_645
O1 Sm1 O14 86.96(14) . 2_645
O6 Sm1 O14 107.58(13) . 2_645
O12 Sm1 O14 75.66(14) 1_545 2_645
O11 Sm1 O14 73.93(14) . 2_645
O7 Sm1 O2W 72.38(15) 3_645 .
O1 Sm1 O2W 71.80(15) . .
O6 Sm1 O2W 143.88(16) . .
O12 Sm1 O2W 71.52(15) 1_545 .
O11 Sm1 O2W 136.65(15) . .
O14 Sm1 O2W 74.02(14) 2_645 .
O7 Sm1 O1W 70.00(14) 3_645 .
O1 Sm1 O1W 74.51(13) . .
O6 Sm1 O1W 74.11(14) . .
O12 Sm1 O1W 136.45(14) 1_545 .
O11 Sm1 O1W 70.98(13) . .
O14 Sm1 O1W 142.91(14) 2_645 .
O2W Sm1 O1W 126.89(14) . .
O13 Sm2 O3 144.57(14) 1_444 .
O13 Sm2 O8 95.46(15) 1_444 1_454
O3 Sm2 O8 85.18(16) . 1_454
O13 Sm2 O4 82.16(14) 1_444 1_545
O3 Sm2 O4 118.66(14) . 1_545
O8 Sm2 O4 140.95(15) 1_454 1_545
O13 Sm2 O2 81.88(14) 1_444 2_554
O3 Sm2 O2 77.80(14) . 2_554
O8 Sm2 O2 144.83(15) 1_454 2_554
O4 Sm2 O2 73.73(14) 1_545 2_554
O13 Sm2 O5W 147.90(14) 1_444 .
O3 Sm2 O5W 67.51(14) . .
O8 Sm2 O5W 84.15(15) 1_454 .
O4 Sm2 O5W 78.41(14) 1_545 .
O2 Sm2 O5W 116.16(13) 2_554 .
O13 Sm2 O3W 74.10(16) 1_444 .
O3 Sm2 O3W 72.37(16) . .
O8 Sm2 O3W 72.49(16) 1_454 .
O4 Sm2 O3W 141.36(16) 1_545 .
O2 Sm2 O3W 73.09(14) 2_554 .
O5W Sm2 O3W 134.84(16) . .
O13 Sm2 O4W 77.39(14) 1_444 .
O3 Sm2 O4W 134.94(15) . .
O8 Sm2 O4W 71.62(15) 1_454 .
O4 Sm2 O4W 69.83(14) 1_545 .
O2 Sm2 O4W 139.99(15) 2_554 .
O5W Sm2 O4W 72.03(14) . .
O3W Sm2 O4W 131.07(15) . .
C14 O3 Sm2 149.8(4) . .
C42 O14 Sm1 138.9(4) . 2_665
C21 O10 C18 122.7(5) . .
C27 O7 Sm1 171.5(4) . 3_645
C13 O2 Sm2 134.8(4) . 2_554
C32 O15 C35 122.5(5) . .
C4 O5 C7 120.9(5) . .
C42 O13 Sm2 144.1(4) . 1_666
C41 O12 Sm1 137.5(4) . 1_565
C28 O8 Sm2 162.0(4) . 1_656
C41 O11 Sm1 132.2(4) . .
C27 O6 Sm1 128.7(4) . .
C13 O1 Sm1 145.6(4) . .
O9 C28 O8 122.8(6) . .
O9 C28 C24 118.7(6) . .
O8 C28 C24 118.6(6) . .
C39 C38 C37 118.8(5) . .
C39 C38 C42 121.0(5) . .
C37 C38 C42 120.2(5) . .
O14 C42 O13 122.7(5) . .
O14 C42 C38 121.3(5) . .
O13 C42 C38 115.9(5) . .
C34 C29 C30 118.7(6) . .
C34 C29 C41 121.6(6) . .
C30 C29 C41 119.7(6) . .
C36 C37 C38 121.1(5) . .
C36 C37 H37A 119.5 . .
C38 C37 H37A 119.5 . .
C12 C11 C10 120.2(6) . .
C12 C11 H11A 119.9 . .
C10 C11 H11A 119.9 . .
C16 C15 C20 119.2(6) . .
C16 C15 C27 121.9(6) . .
C20 C15 C27 118.8(5) . .
O6 C27 O7 122.9(6) . .
O6 C27 C15 118.9(5) . .
O7 C27 C15 118.2(6) . .
C14 O4 Sm2 138.3(4) . 1_565
C5 C4 C3 120.8(6) . .
C5 C4 O5 124.8(5) . .
C3 C4 O5 114.3(5) . .
O12 C41 O11 122.3(6) . .
O12 C41 C29 118.1(6) . .
O11 C41 C29 119.7(6) . .
C32 C33 C34 119.3(6) . .
C32 C33 H33A 120.4 . .
C34 C33 H33A 120.4 . .
C7 C8 C9 120.4(6) . .
C7 C8 H8A 119.8 . .
C9 C8 H8A 119.8 . .
C4 C5 C6 118.8(6) . .
C4 C5 H5A 120.6 . .
C6 C5 H5A 120.6 . .
C9 C10 C11 119.8(6) . .
C9 C10 C14 120.5(6) . .
C11 C10 C14 119.7(5) . .
C8 C9 C10 119.9(6) . .
C8 C9 H9A 120.1 . .
C10 C9 H9A 120.1 . .
C31 C30 C29 120.8(6) . .
C31 C30 H30A 119.6 . .
C29 C30 H30A 119.6 . .
C40 C35 C36 120.7(6) . .
C40 C35 O15 125.0(6) . .
C36 C35 O15 114.3(5) . .
O1 C13 O2 123.5(5) . .
O1 C13 C1 118.2(5) . .
O2 C13 C1 118.3(5) . .
C29 C34 C33 121.1(6) . .
C29 C34 H34A 119.5 . .
C33 C34 H34A 119.5 . .
C18 C17 C16 118.6(6) . .
C18 C17 H17A 120.7 . .
C16 C17 H17A 120.7 . .
C6 C1 C2 118.1(5) . .
C6 C1 C13 120.8(5) . .
C2 C1 C13 121.0(5) . .
C24 C25 C26 120.9(7) . .
C24 C25 H25A 119.5 . .
C26 C25 H25A 119.5 . .
C15 C16 C17 121.0(6) . .
C15 C16 H16A 119.5 . .
C17 C16 H16A 119.5 . .
C25 C24 C23 118.7(6) . .
C25 C24 C28 121.0(6) . .
C23 C24 C28 120.1(6) . .
C7 C12 C11 118.9(6) . .
C7 C12 H12A 120.6 . .
C11 C12 H12A 120.6 . .
C18 C19 C20 118.6(6) . .
C18 C19 H19A 120.7 . .
C20 C19 H19A 120.7 . .
C37 C36 C35 119.5(6) . .
C37 C36 H36A 120.2 . .
C35 C36 H36A 120.2 . .
C1 C6 C5 121.6(6) . .
C1 C6 H6A 119.2 . .
C5 C6 H6A 119.2 . .
C22 C21 C26 121.6(6) . .
C22 C21 O10 116.7(7) . .
C26 C21 O10 121.1(7) . .
C21 C22 C23 118.6(7) . .
C21 C22 H22A 120.7 . .
C23 C22 H22A 120.7 . .
C2 C3 C4 119.8(6) . .
C2 C3 H3A 120.1 . .
C4 C3 H3A 120.1 . .
C8 C7 C12 120.7(6) . .
C8 C7 O5 116.1(6) . .
C12 C7 O5 122.8(6) . .
C17 C18 C19 121.7(6) . .
C17 C18 O10 125.1(6) . .
C19 C18 O10 113.1(6) . .
C15 C20 C19 120.7(6) . .
C15 C20 H20A 119.7 . .
C19 C20 H20A 119.7 . .
C38 C39 C40 121.0(6) . .
C38 C39 H39A 119.5 . .
C40 C39 H39A 119.5 . .
C21 C26 C25 119.2(7) . .
C21 C26 H26A 120.4 . .
C25 C26 H26A 120.4 . .
C24 C23 C22 120.8(7) . .
C24 C23 H23A 119.6 . .
C22 C23 H23A 119.6 . .
C30 C31 C32 119.6(6) . .
C30 C31 H31A 120.2 . .
C32 C31 H31A 120.2 . .
C3 C2 C1 120.9(6) . .
C3 C2 H2A 119.5 . .
C1 C2 H2A 119.5 . .
C35 C40 C39 118.9(6) . .
C35 C40 H40A 120.6 . .
C39 C40 H40A 120.6 . .
C33 C32 C31 120.4(6) . .
C33 C32 O15 124.0(6) . .
C31 C32 O15 115.3(6) . .
Sm2 O3W H3WA 109.5 . .
Sm2 O3W H3WB 118(6) . .
H3WA O3W H3WB 121.4 . .
Sm1 O2W H2WA 109.5 . .
Sm1 O2W H2WB 102(4) . .
H2WA O2W H2WB 127.2 . .
Sm2 O4W H4WB 109.5 . .
Sm2 O4W H4WA 120.2 . .
H4WB O4W H4WA 130.3 . .
Sm1 O1W H10C 109.5 . .
Sm1 O1W H10D 120.5 . .
H10C O1W H10D 130.0 . .
Sm2 O5W H10A 109.5 . .
Sm2 O5W H10B 120.1 . .
H10A O5W H10B 130.4 . .
O3 C14 O4 124.3(6) . .
O3 C14 C10 118.0(6) . .
O4 C14 C10 117.7(6) . .
H6WB O6W H6WA 107(9) . .

loop_
_geom_bond_atom_site_label_1
_geom_bond_atom_site_label_2
_geom_bond_distance
_geom_bond_site_symmetry_2
Sm1 O7 2.328(4) 3_645
Sm1 O1 2.386(4) .
Sm1 O6 2.394(4) .
Sm1 O12 2.411(4) 1_545
Sm1 O11 2.414(4) .
Sm1 O14 2.478(4) 2_645
Sm1 O2W 2.482(4) .
Sm1 O1W 2.573(4) .
Sm2 O13 2.316(4) 1_444
Sm2 O3 2.347(4) .
Sm2 O8 2.366(4) 1_454
Sm2 O4 2.394(4) 1_545
Sm2 O2 2.429(4) 2_554
Sm2 O5W 2.455(4) .
Sm2 O3W 2.492(5) .
Sm2 O4W 2.510(4) .
O3 C14 1.242(7) .
O14 C42 1.250(7) .
O14 Sm1 2.478(4) 2_665
O10 C21 1.388(7) .
O10 C18 1.390(7) .
O7 C27 1.254(7) .
O7 Sm1 2.328(4) 3_645
O2 C13 1.272(7) .
O2 Sm2 2.429(4) 2_554
O15 C32 1.385(7) .
O15 C35 1.387(7) .
O9 C28 1.250(7) .
O5 C4 1.387(7) .
O5 C7 1.403(7) .
O13 C42 1.286(7) .
O13 Sm2 2.316(4) 1_666
O12 C41 1.266(7) .
O12 Sm1 2.411(4) 1_565
O8 C28 1.262(7) .
O8 Sm2 2.366(4) 1_656
O11 C41 1.272(7) .
O6 C27 1.251(7) .
O1 C13 1.252(7) .
C28 C24 1.501(8) .
C38 C39 1.372(8) .
C38 C37 1.384(8) .
C38 C42 1.499(8) .
C29 C34 1.376(8) .
C29 C30 1.390(8) .
C29 C41 1.488(8) .
C37 C36 1.363(8) .
C37 H37A 0.9300 .
C11 C12 1.384(8) .
C11 C10 1.387(8) .
C11 H11A 0.9300 .
C15 C16 1.368(8) .
C15 C20 1.378(8) .
C15 C27 1.513(8) .
O4 C14 1.266(7) .
O4 Sm2 2.394(4) 1_565
C4 C5 1.364(8) .
C4 C3 1.384(8) .
C33 C32 1.379(9) .
C33 C34 1.386(8) .
C33 H33A 0.9300 .
C8 C7 1.369(9) .
C8 C9 1.371(8) .
C8 H8A 0.9300 .
C5 C6 1.389(8) .
C5 H5A 0.9300 .
C10 C9 1.374(8) .
C10 C14 1.515(8) .
C9 H9A 0.9300 .
C30 C31 1.378(8) .
C30 H30A 0.9300 .
C35 C40 1.372(9) .
C35 C36 1.381(8) .
C13 C1 1.498(7) .
C34 H34A 0.9300 .
C17 C18 1.365(9) .
C17 C16 1.394(8) .
C17 H17A 0.9300 .
C1 C6 1.385(8) .
C1 C2 1.384(8) .
C25 C24 1.360(8) .
C25 C26 1.383(9) .
C25 H25A 0.9300 .
C16 H16A 0.9300 .
C24 C23 1.384(9) .
C12 C7 1.379(9) .
C12 H12A 0.9300 .
C19 C18 1.375(8) .
C19 C20 1.389(8) .
C19 H19A 0.9300 .
C36 H36A 0.9300 .
C6 H6A 0.9300 .
C21 C22 1.355(10) .
C21 C26 1.364(10) .
C22 C23 1.391(9) .
C22 H22A 0.9300 .
C3 C2 1.372(8) .
C3 H3A 0.9300 .
C20 H20A 0.9300 .
C39 C40 1.389(8) .
C39 H39A 0.9300 .
C26 H26A 0.9300 .
C23 H23A 0.9300 .
C31 C32 1.380(9) .
C31 H31A 0.9300 .
C2 H2A 0.9300 .
C40 H40A 0.9300 .
O3W H3WA 0.8200 .
O3W H3WB 0.69(6) .
O2W H2WA 0.8200 .
O2W H2WB 0.78(5) .
O4W H4WB 0.8200 .
O4W H4WA 0.9601 .
O1W H10C 0.8200 .
O1W H10D 0.9600 .
O5W H10A 0.8200 .
O5W H10B 0.9602 .
O6W H6WB 0.66(8) .
O6W H6WA 1.05(7) .

loop_
_geom_torsion_atom_site_label_1
_geom_torsion_atom_site_label_2
_geom_torsion_atom_site_label_3
_geom_torsion_atom_site_label_4
_geom_torsion
_geom_torsion_site_symmetry_1
O13 Sm2 O3 C14 5.7(10) 1_444
O8 Sm2 O3 C14 98.3(8) 1_454
O4 Sm2 O3 C14 -114.3(8) 1_545
O2 Sm2 O3 C14 -50.7(8) 2_554
O5W Sm2 O3 C14 -176.0(9) .
O3W Sm2 O3 C14 25.2(8) .
O4W Sm2 O3 C14 156.2(8) .
O7 Sm1 O11 C41 -68.7(6) 3_645
O1 Sm1 O11 C41 -149.4(5) .
O6 Sm1 O11 C41 6.3(5) .
O12 Sm1 O11 C41 62.3(5) 1_545
O14 Sm1 O11 C41 120.3(5) 2_645
O2W Sm1 O11 C41 164.0(5) .
O1W Sm1 O11 C41 -71.9(5) .
O7 Sm1 O6 C27 -31.5(5) 3_645
O1 Sm1 O6 C27 -131.4(5) .
O12 Sm1 O6 C27 50.2(5) 1_545
O11 Sm1 O6 C27 -173.9(5) .
O14 Sm1 O6 C27 119.1(5) 2_645
O2W Sm1 O6 C27 32.3(6) .
O1W Sm1 O6 C27 -99.7(5) .
O7 Sm1 O1 C13 69.5(7) 3_645
O6 Sm1 O1 C13 169.3(6) .
O12 Sm1 O1 C13 -13.3(8) 1_545
O11 Sm1 O1 C13 -149.0(7) .
O14 Sm1 O1 C13 -74.8(7) 2_645
O2W Sm1 O1 C13 -0.7(7) .
O1W Sm1 O1 C13 137.7(7) .
Sm2 O8 C28 O9 -73.9(16) 1_656
Sm2 O8 C28 C24 106.9(14) 1_656
Sm1 O14 C42 O13 -51.5(9) 2_665
Sm1 O14 C42 C38 129.0(5) 2_665
Sm2 O13 C42 O14 -63.4(10) 1_666
Sm2 O13 C42 C38 116.1(6) 1_666
C39 C38 C42 O14 18.4(10) .
C37 C38 C42 O14 -160.9(6) .
C39 C38 C42 O13 -161.1(6) .
C37 C38 C42 O13 19.6(9) .
C39 C38 C37 C36 -2.7(10) .
C42 C38 C37 C36 176.6(6) .
Sm1 O6 C27 O7 49.4(8) .
Sm1 O6 C27 C15 -130.9(5) .
Sm1 O7 C27 O6 -140(3) 3_645
Sm1 O7 C27 C15 41(3) 3_645
C16 C15 C27 O6 -25.1(9) .
C20 C15 C27 O6 150.8(6) .
C16 C15 C27 O7 154.7(6) .
C20 C15 C27 O7 -29.4(9) .
C7 O5 C4 C5 -18.6(10) .
C7 O5 C4 C3 165.1(6) .
Sm1 O12 C41 O11 61.2(9) 1_565
Sm1 O12 C41 C29 -119.4(6) 1_565
Sm1 O11 C41 O12 97.4(7) .
Sm1 O11 C41 C29 -82.0(7) .
C34 C29 C41 O12 2.2(9) .
C30 C29 C41 O12 -176.7(6) .
C34 C29 C41 O11 -178.3(6) .
C30 C29 C41 O11 2.7(9) .
C3 C4 C5 C6 1.1(10) .
O5 C4 C5 C6 -174.9(6) .
C12 C11 C10 C9 0.0(10) .
C12 C11 C10 C14 -179.4(6) .
C7 C8 C9 C10 0.5(10) .
C11 C10 C9 C8 -1.3(10) .
C14 C10 C9 C8 178.1(6) .
C34 C29 C30 C31 -2.4(10) .
C41 C29 C30 C31 176.5(6) .
C32 O15 C35 C40 15.9(10) .
C32 O15 C35 C36 -166.4(6) .
Sm1 O1 C13 O2 39.3(10) .
Sm1 O1 C13 C1 -141.1(5) .
Sm2 O2 C13 O1 71.6(8) 2_554
Sm2 O2 C13 C1 -108.1(5) 2_554
C30 C29 C34 C33 1.9(10) .
C41 C29 C34 C33 -177.0(6) .
C32 C33 C34 C29 -0.3(10) .
O1 C13 C1 C6 167.2(6) .
O2 C13 C1 C6 -13.1(9) .
O1 C13 C1 C2 -14.1(8) .
O2 C13 C1 C2 165.6(6) .
C20 C15 C16 C17 -3.2(10) .
C27 C15 C16 C17 172.7(6) .
C18 C17 C16 C15 -0.7(11) .
C26 C25 C24 C23 -0.7(12) .
C26 C25 C24 C28 174.5(7) .
O9 C28 C24 C25 -18.6(10) .
O8 C28 C24 C25 160.7(7) .
O9 C28 C24 C23 156.5(7) .
O8 C28 C24 C23 -24.2(10) .
C10 C11 C12 C7 2.2(11) .
C38 C37 C36 C35 1.4(10) .
C40 C35 C36 C37 1.7(10) .
O15 C35 C36 C37 -176.0(6) .
C2 C1 C6 C5 0.4(10) .
C13 C1 C6 C5 179.2(6) .
C4 C5 C6 C1 -1.3(10) .
C18 O10 C21 C22 120.9(8) .
C18 O10 C21 C26 -67.0(10) .
C26 C21 C22 C23 -1.4(12) .
O10 C21 C22 C23 170.7(6) .
C5 C4 C3 C2 -0.1(10) .
O5 C4 C3 C2 176.3(6) .
C9 C8 C7 C12 1.7(11) .
C9 C8 C7 O5 174.5(6) .
C11 C12 C7 C8 -3.0(11) .
C11 C12 C7 O5 -175.4(6) .
C4 O5 C7 C8 139.9(6) .
C4 O5 C7 C12 -47.5(9) .
C16 C17 C18 C19 3.0(11) .
C16 C17 C18 O10 -172.8(6) .
C20 C19 C18 C17 -1.4(11) .
C20 C19 C18 O10 174.9(6) .
C21 O10 C18 C17 -14.5(11) .
C21 O10 C18 C19 169.4(7) .
C16 C15 C20 C19 4.8(10) .
C27 C15 C20 C19 -171.2(6) .
C18 C19 C20 C15 -2.6(11) .
C37 C38 C39 C40 1.0(10) .
C42 C38 C39 C40 -178.3(6) .
C22 C21 C26 C25 3.9(13) .
O10 C21 C26 C25 -167.9(7) .
C24 C25 C26 C21 -2.8(13) .
C25 C24 C23 C22 3.1(11) .
C28 C24 C23 C22 -172.1(7) .
C21 C22 C23 C24 -2.1(12) .
C29 C30 C31 C32 1.3(10) .
C4 C3 C2 C1 -0.8(10) .
C6 C1 C2 C3 0.6(9) .
C13 C1 C2 C3 -178.2(6) .
C36 C35 C40 C39 -3.4(10) .
O15 C35 C40 C39 174.1(6) .
C38 C39 C40 C35 2.0(10) .
C34 C33 C32 C31 -0.9(10) .
C34 C33 C32 O15 172.9(6) .
C30 C31 C32 C33 0.4(10) .
C30 C31 C32 O15 -173.9(6) .
C35 O15 C32 C33 50.5(9) .
C35 O15 C32 C31 -135.4(6) .
Sm2 O3 C14 O4 -33.2(12) .
Sm2 O3 C14 C10 144.8(6) .
Sm2 O4 C14 O3 -108.7(7) 1_565
Sm2 O4 C14 C10 73.3(8) 1_565
C9 C10 C14 O3 -172.8(6) .
C11 C10 C14 O3 6.6(9) .
C9 C10 C14 O4 5.4(9) .
C11 C10 C14 O4 -175.2(6) .
